data_7228540
loop_
_publ_author_name
'Gendron, Fr\'ed\'eric'
'Fleischauer, Valerie E.'
'Duignan, Thomas J.'
'Scott, Brian L.'
'L\"oble, Matthias W.'
'Cary, Samantha K.'
'Kozimor, Stosh A.'
'Bolvin, H\'el\`ene'
'Neidig, Michael L.'
'Autschbach, Jochen'

_publ_section_title
;
 Magnetic circular dichroism of UCl6&#x2212; in the ligand-to-metal
 charge-transfer spectral region
;
_journal_name_full 'Phys. Chem. Chem. Phys.'
_journal_paper_doi 10.1039/C7CP02572F
_journal_year 2017
_chemical_formula_moiety UCl6(P(C6H5)4)
_chemical_formula_sum 'C24 H20 Cl6 P U'
_chemical_formula_weight 790.10
_chemical_melting_point ?
_chemical_name_common 'Uranium(IV) hexachloride'
_chemical_name_systematic '[PPh4][UCl6]'
_space_group_crystal_system monoclinic
_space_group_IT_number 15
_space_group_name_Hall '-C 2yc'
_space_group_name_H-M_alt 'C 1 2/c 1'
_symmetry_space_group_name_Hall '-C 2yc'
_symmetry_space_group_name_H-M 'C 1 2/c 1'
_atom_sites_solution_hydrogens geom
_audit_creation_method SHELXL-2014/7
_audit_update_record
;
2017-04-17 deposited with the CCDC.
2017-06-05 downloaded from the CCDC.
;
_cell_angle_alpha 90
_cell_angle_beta 97.2180(7)
_cell_angle_gamma 90
_cell_formula_units_Z 4
_cell_length_a 22.6559(16)
_cell_length_b 6.7274(5)
_cell_length_c 17.4505(12)
_cell_measurement_reflns_used 14783
_cell_measurement_temperature 296(2)
_cell_measurement_theta_max 28.628
_cell_measurement_theta_min 1.812
_cell_volume 2638.6(3)
_computing_cell_refinement 'Bruker SAINT'
_computing_data_collection 'Bruker APEX2'
_computing_data_reduction 'Bruker SAINT'
_computing_molecular_graphics 'SHELXP-2014 (Sheldrick, 2014)'
_computing_publication_material 'SHELXCIF-2014 (Sheldrick, 2014)'
_computing_structure_refinement 'SHELXL-2014/7 (Sheldrick, 2014)'
_computing_structure_solution 'SHELXS-2014 (Sheldrick, 2014)'
_diffrn_ambient_temperature 296(2)
_diffrn_measured_fraction_theta_full 1.000
_diffrn_measured_fraction_theta_max 0.954
_diffrn_measurement_device_type 'Bruker APEX-II CCD'
_diffrn_measurement_method '\f and \w scans'
_diffrn_radiation_monochromator graphite
_diffrn_radiation_source 'fine-focus sealed tube'
_diffrn_radiation_type MoK\a
_diffrn_radiation_wavelength 0.71073
_diffrn_reflns_av_R_equivalents 0.0182
_diffrn_reflns_av_unetI/netI 0.0146
_diffrn_reflns_Laue_measured_fraction_full 1.000
_diffrn_reflns_Laue_measured_fraction_max 0.954
_diffrn_reflns_limit_h_max 29
_diffrn_reflns_limit_h_min -30
_diffrn_reflns_limit_k_max 9
_diffrn_reflns_limit_k_min -8
_diffrn_reflns_limit_l_max 23
_diffrn_reflns_limit_l_min -23
_diffrn_reflns_number 14783
_diffrn_reflns_point_group_measured_fraction_full 1.000
_diffrn_reflns_point_group_measured_fraction_max 0.954
_diffrn_reflns_theta_full 25.242
_diffrn_reflns_theta_max 28.628
_diffrn_reflns_theta_min 1.812
_exptl_absorpt_coefficient_mu 6.832
_exptl_absorpt_correction_T_max 0.504
_exptl_absorpt_correction_T_min 0.445
_exptl_absorpt_correction_type multi-scan
_exptl_absorpt_process_details 'SADABS v2008/1 (Bruker AXS)'
_exptl_crystal_colour orange
_exptl_crystal_density_diffrn 1.989
_exptl_crystal_density_meas ?
_exptl_crystal_description blocks
_exptl_crystal_F_000 1492
_exptl_crystal_size_max 0.2
_exptl_crystal_size_mid 0.1
_exptl_crystal_size_min 0.1
_refine_diff_density_max 0.405
_refine_diff_density_min -0.415
_refine_diff_density_rms 0.069
_refine_ls_extinction_method none
_refine_ls_goodness_of_fit_ref 1.058
_refine_ls_hydrogen_treatment constr
_refine_ls_matrix_type full
_refine_ls_number_parameters 147
_refine_ls_number_reflns 3229
_refine_ls_number_restraints 0
_refine_ls_restrained_S_all 1.058
_refine_ls_R_factor_all 0.0148
_refine_ls_R_factor_gt 0.0123
_refine_ls_shift/su_max 0.001
_refine_ls_shift/su_mean 0.000
_refine_ls_structure_factor_coef Fsqd
_refine_ls_weighting_details 'w=1/[\s^2^(Fo^2^)+(0.0115P)^2^+3.1408P] where P=(Fo^2^+2Fc^2^)/3'
_refine_ls_weighting_scheme calc
_refine_ls_wR_factor_gt 0.0280
_refine_ls_wR_factor_ref 0.0288
_reflns_Friedel_coverage 0.000
_reflns_number_gt 2956
_reflns_number_total 3229
_reflns_threshold_expression 'I > 2\s(I)'
_cod_data_source_file c7cp02572f2.cif
_cod_data_source_block 1
_cod_depositor_comments
;
The following automatic conversions were performed:

'_chemical_melting_point' value 'not measured' was changed to '?' -
the value is undefined or not given.

'_exptl_crystal_density_meas' value 'not measured' was changed to '?'
- the value is perceived as not measured.

Automatic conversion script
Id: cif_fix_values 4973 2017-02-22 13:04:09Z antanas 
;
_cod_database_code 7228540
_shelx_shelxl_version_number 2014/7
_shelx_space_group_comment
;
The symmetry employed for this shelxl refinement is uniquely defined
by the following loop, which should always be used as a source of
symmetry information in preference to the above space-group names.
They are only intended as comments.
;

loop_
_space_group_symop_operation_xyz
'x, y, z'
'-x, y, -z+1/2'
'x+1/2, y+1/2, z'
'-x+1/2, y+1/2, -z+1/2'
'-x, -y, -z'
'x, -y, z-1/2'
'-x+1/2, -y+1/2, -z'
'x+1/2, -y+1/2, z-1/2'

loop_
_atom_site_label
_atom_site_type_symbol
_atom_site_fract_x
_atom_site_fract_y
_atom_site_fract_z
_atom_site_U_iso_or_equiv
_atom_site_adp_type
_atom_site_occupancy
_atom_site_site_symmetry_order
_atom_site_calc_flag
_atom_site_refinement_flags_posn
_atom_site_refinement_flags_adp
_atom_site_refinement_flags_occupancy
U1 U 0.2500 0.7500 0.0000 0.01138(3) Uani 1 2 d S . P
Cl1 Cl 0.34736(2) 0.93228(7) 0.00444(2) 0.02093(9) Uani 1 1 d . . .
Cl2 Cl 0.28946(2) 0.56089(7) 0.11998(3) 0.02297(9) Uani 1 1 d . . .
Cl3 Cl 0.21122(2) 1.01081(8) 0.08330(3) 0.03022(11) Uani 1 1 d . . .
P1 P 0.0000 0.16732(9) 0.2500 0.01092(11) Uani 1 2 d S T P
C1 C -0.00944(7) 0.0097(2) 0.16628(9) 0.0123(3) Uani 1 1 d . . .
C2 C 0.03431(7) -0.1332(2) 0.15818(9) 0.0147(3) Uani 1 1 d . . .
H2A H 0.0668 -0.1466 0.1961 0.018 Uiso 1 1 calc R U .
C3 C 0.02911(8) -0.2545(2) 0.09364(10) 0.0172(3) Uani 1 1 d . . .
H3A H 0.0587 -0.3466 0.0872 0.021 Uiso 1 1 calc R U .
C4 C -0.02063(8) -0.2383(2) 0.03838(10) 0.0179(3) Uani 1 1 d . . .
H4A H -0.0244 -0.3212 -0.0046 0.021 Uiso 1 1 calc R U .
C5 C -0.06443(7) -0.1000(3) 0.04683(10) 0.0167(3) Uani 1 1 d . . .
H5A H -0.0977 -0.0913 0.0099 0.020 Uiso 1 1 calc R U .
C6 C -0.05877(7) 0.0262(2) 0.11045(9) 0.0140(3) Uani 1 1 d . . .
H6A H -0.0878 0.1212 0.1157 0.017 Uiso 1 1 calc R U .
C7 C 0.06470(7) 0.3212(2) 0.24735(9) 0.0123(3) Uani 1 1 d . . .
C8 C 0.07680(7) 0.4680(2) 0.30358(10) 0.0150(3) Uani 1 1 d . . .
H8A H 0.0507 0.4889 0.3399 0.018 Uiso 1 1 calc R U .
C9 C 0.12774(7) 0.5827(2) 0.30533(10) 0.0166(3) Uani 1 1 d . . .
H9A H 0.1361 0.6793 0.3433 0.020 Uiso 1 1 calc R U .
C10 C 0.16630(7) 0.5537(3) 0.25053(10) 0.0171(3) Uani 1 1 d . . .
H10A H 0.2003 0.6315 0.2516 0.021 Uiso 1 1 calc R U .
C11 C 0.15417(7) 0.4090(3) 0.19427(10) 0.0178(3) Uani 1 1 d . . .
H11A H 0.1801 0.3902 0.1576 0.021 Uiso 1 1 calc R U .
C12 C 0.10357(8) 0.2919(2) 0.19219(10) 0.0153(3) Uani 1 1 d . . .
H12A H 0.0956 0.1947 0.1544 0.018 Uiso 1 1 calc R U .

loop_
_atom_site_aniso_label
_atom_site_aniso_U_11
_atom_site_aniso_U_22
_atom_site_aniso_U_33
_atom_site_aniso_U_23
_atom_site_aniso_U_13
_atom_site_aniso_U_12
U1 0.00787(4) 0.01359(4) 0.01269(4) -0.00070(3) 0.00134(3) 0.00068(3)
Cl1 0.01332(18) 0.0271(2) 0.0219(2) 0.00257(17) 0.00039(15) -0.00601(17)
Cl2 0.01339(19) 0.0321(2) 0.0231(2) 0.01202(18) 0.00098(16) 0.00005(17)
Cl3 0.0232(2) 0.0346(3) 0.0316(2) -0.0174(2) -0.00122(19) 0.0105(2)
P1 0.0084(3) 0.0137(3) 0.0108(3) 0.000 0.0017(2) 0.000
C1 0.0121(7) 0.0137(8) 0.0116(7) 0.0007(6) 0.0035(6) -0.0019(6)
C2 0.0138(8) 0.0151(8) 0.0151(8) 0.0028(6) 0.0016(6) 0.0015(6)
C3 0.0184(8) 0.0133(8) 0.0209(8) 0.0014(7) 0.0062(7) 0.0021(6)
C4 0.0246(9) 0.0143(8) 0.0153(8) -0.0019(7) 0.0054(7) -0.0048(7)
C5 0.0159(8) 0.0179(8) 0.0157(8) 0.0009(7) -0.0009(6) -0.0030(7)
C6 0.0112(7) 0.0149(8) 0.0163(8) 0.0011(6) 0.0031(6) 0.0001(6)
C7 0.0090(7) 0.0136(7) 0.0144(8) 0.0031(6) 0.0018(6) -0.0006(6)
C8 0.0153(8) 0.0146(8) 0.0157(8) 0.0007(6) 0.0042(6) 0.0019(6)
C9 0.0179(8) 0.0137(8) 0.0179(8) -0.0008(7) 0.0003(7) -0.0010(6)
C10 0.0129(8) 0.0169(8) 0.0212(9) 0.0045(7) 0.0011(6) -0.0018(6)
C11 0.0139(8) 0.0215(9) 0.0190(8) 0.0026(7) 0.0065(6) -0.0012(7)
C12 0.0157(8) 0.0168(8) 0.0136(8) -0.0005(6) 0.0032(6) -0.0014(6)

loop_
_atom_type_symbol
_atom_type_description
_atom_type_scat_dispersion_real
_atom_type_scat_dispersion_imag
_atom_type_scat_source
C C 0.0033 0.0016 'International Tables Vol C Tables 4.2.6.8 and 6.1.1.4'
H H 0.0000 0.0000 'International Tables Vol C Tables 4.2.6.8 and 6.1.1.4'
P P 0.1023 0.0942 'International Tables Vol C Tables 4.2.6.8 and 6.1.1.4'
Cl Cl 0.1484 0.1585 'International Tables Vol C Tables 4.2.6.8 and 6.1.1.4'
U U -9.6767 9.6646 'International Tables Vol C Tables 4.2.6.8 and 6.1.1.4'

loop_
_geom_angle_atom_site_label_1
_geom_angle_atom_site_label_2
_geom_angle_atom_site_label_3
_geom_angle
_geom_angle_site_symmetry_1
_geom_angle_site_symmetry_3
Cl3 U1 Cl3 179.999(18) 7_565 .
Cl3 U1 Cl2 90.850(17) 7_565 .
Cl3 U1 Cl2 89.150(17) . .
Cl3 U1 Cl2 89.150(17) 7_565 7_565
Cl3 U1 Cl2 90.850(17) . 7_565
Cl2 U1 Cl2 180.0 . 7_565
Cl3 U1 Cl1 89.386(16) 7_565 .
Cl3 U1 Cl1 90.615(16) . .
Cl2 U1 Cl1 90.133(14) . .
Cl2 U1 Cl1 89.865(14) 7_565 .
Cl3 U1 Cl1 90.615(16) 7_565 7_565
Cl3 U1 Cl1 89.384(16) . 7_565
Cl2 U1 Cl1 89.866(14) . 7_565
Cl2 U1 Cl1 90.136(14) 7_565 7_565
Cl1 U1 Cl1 180.0 . 7_565
C1 P1 C1 107.65(11) . 2
C1 P1 C7 110.25(7) . 2
C1 P1 C7 109.44(7) 2 2
C1 P1 C7 109.44(7) . .
C1 P1 C7 110.25(7) 2 .
C7 P1 C7 109.79(11) 2 .
C6 C1 C2 120.02(15) . .
C6 C1 P1 121.70(12) . .
C2 C1 P1 118.28(12) . .
C3 C2 C1 119.87(15) . .
C2 C3 C4 119.74(16) . .
C5 C4 C3 120.57(16) . .
C4 C5 C6 120.06(16) . .
C5 C6 C1 119.70(15) . .
C8 C7 C12 119.96(15) . .
C8 C7 P1 118.54(12) . .
C12 C7 P1 121.47(13) . .
C9 C8 C7 119.96(15) . .
C8 C9 C10 120.08(16) . .
C11 C10 C9 120.08(16) . .
C10 C11 C12 120.48(16) . .
C11 C12 C7 119.44(16) . .

loop_
_geom_bond_atom_site_label_1
_geom_bond_atom_site_label_2
_geom_bond_distance
_geom_bond_site_symmetry_2
U1 Cl3 2.5068(5) 7_565
U1 Cl3 2.5068(5) .
U1 Cl2 2.5162(4) .
U1 Cl2 2.5162(4) 7_565
U1 Cl1 2.5163(4) .
U1 Cl1 2.5164(4) 7_565
P1 C1 1.7960(16) .
P1 C1 1.7961(16) 2
P1 C7 1.7999(16) 2
P1 C7 1.7999(16) .
C1 C6 1.392(2) .
C1 C2 1.401(2) .
C2 C3 1.384(2) .
C3 C4 1.392(3) .
C4 C5 1.382(2) .
C5 C6 1.391(2) .
C7 C8 1.395(2) .
C7 C12 1.398(2) .
C8 C9 1.385(2) .
C9 C10 1.388(2) .
C10 C11 1.385(2) .
C11 C12 1.388(2) .
